data_2014853
loop_
_publ_author_name
'Zhi-Min Jin'
' Bin Tu '
' Lin He '
' Mao-Lin Hu '
'Jian-Wei Zou'

_publ_section_title
;
 2-Amino-5-methylpyridinium
 (2-amino-5-methylpyridine)trichlorozincate(II)
;
_journal_issue 4
_journal_name_full 'Acta Crystallographica Section C'
_journal_page_first m197
_journal_page_last m199
_journal_paper_doi 10.1107/S0108270105006694
_journal_volume 61
_journal_year 2005
_chemical_formula_iupac '(C6 H9 N2) [Zn Cl3 (C6 H8 N2)]'
_chemical_formula_moiety 'C6 H9 N2 +, C6 H8 N2 Zn Cl3 -'
_chemical_formula_sum 'C12 H17 Cl3 N4 Zn'
_chemical_formula_weight 389.02
_chemical_name_systematic
;
2-Amino-5-methylpyridinium (2-amino-5-methylpyridine)trichlorozincate(II)
;
_space_group_IT_number 14
_symmetry_cell_setting monoclinic
_symmetry_space_group_name_Hall '-P 2yn'
_symmetry_space_group_name_H-M 'P 1 21/n 1'
_atom_sites_solution_hydrogens geom
_atom_sites_solution_primary direct
_atom_sites_solution_secondary difmap
_audit_creation_method SHELXL-97
_cell_angle_alpha 90.00
_cell_angle_beta 102.57(3)
_cell_angle_gamma 90.00
_cell_formula_units_Z 4
_cell_length_a 9.254(3)
_cell_length_b 13.726(4)
_cell_length_c 13.572(5)
_cell_measurement_reflns_used 3253
_cell_measurement_temperature 293(2)
_cell_measurement_theta_max 26.02
_cell_measurement_theta_min 2.44
_cell_volume 1682.6(10)
_computing_cell_refinement SMART
_computing_data_collection 'SMART (Bruker, 2000)'
_computing_data_reduction 'SAINT (Bruker, 2000)'
_computing_molecular_graphics SHELXTL
_computing_publication_material SHELXTL
_computing_structure_refinement 'SHELXL97 (Sheldrick, 1997)'
_computing_structure_solution 'SHELXTL (Bruker, 2000)'
_diffrn_ambient_temperature 293(2)
_diffrn_measured_fraction_theta_full 0.998
_diffrn_measured_fraction_theta_max 0.998
_diffrn_measurement_device_type 'Bruker SMART Apex CCD area-detector'
_diffrn_measurement_method '\f and \w scans'
_diffrn_radiation_monochromator graphite
_diffrn_radiation_source 'sealed tube'
_diffrn_radiation_type MoK\a
_diffrn_radiation_wavelength 0.71073
_diffrn_reflns_av_R_equivalents 0.0487
_diffrn_reflns_av_sigmaI/netI 0.0448
_diffrn_reflns_limit_h_max 10
_diffrn_reflns_limit_h_min -11
_diffrn_reflns_limit_k_max 16
_diffrn_reflns_limit_k_min -15
_diffrn_reflns_limit_l_max 16
_diffrn_reflns_limit_l_min -14
_diffrn_reflns_number 8903
_diffrn_reflns_theta_full 25.99
_diffrn_reflns_theta_max 25.99
_diffrn_reflns_theta_min 2.14
_exptl_absorpt_coefficient_mu 1.931
_exptl_absorpt_correction_T_max 0.65
_exptl_absorpt_correction_T_min 0.57
_exptl_absorpt_correction_type multi-scan
_exptl_absorpt_process_details '(SADABS; Bruker, 2000)'
_exptl_crystal_colour colorless
_exptl_crystal_density_diffrn 1.536
_exptl_crystal_density_method 'not measured'
_exptl_crystal_description prism
_exptl_crystal_F_000 792
_exptl_crystal_size_max 0.30
_exptl_crystal_size_mid 0.25
_exptl_crystal_size_min 0.22
_refine_diff_density_max 0.349
_refine_diff_density_min -0.245
_refine_ls_extinction_method none
_refine_ls_goodness_of_fit_ref 0.934
_refine_ls_hydrogen_treatment mixed
_refine_ls_matrix_type full
_refine_ls_number_parameters 203
_refine_ls_number_reflns 3304
_refine_ls_number_restraints 101
_refine_ls_restrained_S_all 1.013
_refine_ls_R_factor_all 0.0414
_refine_ls_R_factor_gt 0.0307
_refine_ls_shift/su_max 0.001
_refine_ls_shift/su_mean 0.000
_refine_ls_structure_factor_coef Fsqd
_refine_ls_weighting_details 'calc w=1/[\s^2^(Fo^2^)+(0.0325P)^2^] where P=(Fo^2^+2Fc^2^)/3'
_refine_ls_weighting_scheme calc
_refine_ls_wR_factor_gt 0.0701
_refine_ls_wR_factor_ref 0.0722
_reflns_number_gt 2518
_reflns_number_total 3304
_reflns_threshold_expression I>2\s(I)
_cod_data_source_file hj1045.cif
_cod_data_source_block I
_cod_depositor_comments
;
The following automatic conversions were performed:
'_symmetry_cell_setting' value 'Monoclinic' changed to 'monoclinic'
according to '/home/saulius/struct/CIF-dictionaries/cif_core.dic'
dictionary named 'cif_core.dic' version 2.4.1 from 2010-06-29.

Automatic conversion script
Id: cif_fix_enum 1527 2010-12-29 10:47:43Z saulius 

The following automatic conversions were performed:

'_symmetry_cell_setting' value 'Monoclinic' changed to 'monoclinic'
according to /home/saulius/struct/CIF-dictionaries/cif_core.dic
dictionary named 'cif_core.dic' version 2.4.1 from 2010-06-29.

Automatic conversion script
Id: cif_fix_values 1715 2011-07-08 13:25:40Z adriana 
;
_cod_original_sg_symbol_H-M 'P 21/n'
_cod_database_code 2014853
_cod_database_fobs_code 2014853

loop_
_symmetry_equiv_pos_as_xyz
'x, y, z'
'-x+1/2, y+1/2, -z+1/2'
'-x, -y, -z'
'x-1/2, -y-1/2, z-1/2'

loop_
_atom_site_label
_atom_site_fract_x
_atom_site_fract_y
_atom_site_fract_z
_atom_site_U_iso_or_equiv
_atom_site_adp_type
_atom_site_calc_flag
_atom_site_refinement_flags
_atom_site_occupancy
_atom_site_disorder_assembly
_atom_site_disorder_group
_atom_site_type_symbol
Zn 0.84505(3) 0.46058(2) 0.76390(2) 0.04605(12) Uani d . 1 . . Zn
Cl1 1.01068(8) 0.58350(5) 0.78368(6) 0.0614(2) Uani d . 1 . . Cl
Cl2 0.63306(8) 0.49257(5) 0.64987(6) 0.0584(2) Uani d . 1 . . Cl
Cl3 0.79975(8) 0.42665(5) 0.91729(6) 0.0596(2) Uani d . 1 . . Cl
C1 1.0212(3) 0.3738(2) 0.6350(2) 0.0506(6) Uani d U 1 . . C
H1 1.0320 0.4399 0.6233 0.061 Uiso calc R 1 . . H
C2 1.0866(3) 0.3098(2) 0.5812(2) 0.0565(7) Uani d U 1 . . C
C3 1.0699(3) 0.2114(2) 0.6019(2) 0.0627(7) Uani d U 1 . . C
H3 1.1133 0.1645 0.5682 0.075 Uiso calc R 1 . . H
C4 0.9915(3) 0.1836(2) 0.6702(2) 0.0602(7) Uani d U 1 . . C
H4 0.9803 0.1177 0.6828 0.072 Uiso calc R 1 . . H
C5 0.9269(3) 0.25364(18) 0.7221(2) 0.0476(6) Uani d U 1 . . C
C6 1.1708(3) 0.3442(3) 0.5053(2) 0.0823(10) Uani d U 1 . . C
H6A 1.1898 0.4128 0.5139 0.123 Uiso calc R 1 . . H
H6B 1.1136 0.3322 0.4384 0.123 Uiso calc R 1 . . H
H6C 1.2631 0.3098 0.5148 0.123 Uiso calc R 1 . . H
C7 0.7432(3) 0.1169(2) 0.4193(2) 0.0598(7) Uani d U 1 . . C
H7 0.7554 0.0505 0.4101 0.072 Uiso calc R 1 . . H
C8 0.8044(3) 0.1808(2) 0.3650(2) 0.0595(7) Uani d U 1 . . C
C9 0.7798(3) 0.2795(2) 0.3815(2) 0.0587(7) Uani d U 1 . . C
H9 0.8188 0.3260 0.3447 0.070 Uiso calc R 1 . . H
C10 0.7012(3) 0.3094(2) 0.4489(2) 0.0552(7) Uani d U 1 . . C
H10 0.6866 0.3756 0.4578 0.066 Uiso calc R 1 . . H
C11 0.6419(3) 0.24088(19) 0.5052(2) 0.0505(6) Uani d U 1 . . C
C12 0.8961(4) 0.1478(3) 0.2923(3) 0.0860(10) Uani d U 1 . . C
H12A 0.9990 0.1587 0.3215 0.129 Uiso calc R 1 . . H
H12B 0.8682 0.1841 0.2306 0.129 Uiso calc R 1 . . H
H12C 0.8796 0.0797 0.2785 0.129 Uiso calc R 1 . . H
N1 0.9421(2) 0.34871(14) 0.70374(16) 0.0431(5) Uani d U 1 . . N
N2 0.8468(3) 0.22852(18) 0.7900(2) 0.0624(7) Uani d DU 1 . . N
N3 0.6645(3) 0.14677(17) 0.4865(2) 0.0549(6) Uani d DU 1 . . N
N4 0.5635(3) 0.2642(2) 0.5730(2) 0.0631(7) Uani d DU 1 . . N
H2B 0.845(3) 0.1667(15) 0.805(3) 0.089(11) Uiso d D 1 . . H
H4B 0.562(4) 0.3254(16) 0.598(3) 0.095(12) Uiso d D 1 . . H
H2A 0.825(3) 0.2756(18) 0.8367(19) 0.073(10) Uiso d D 1 . . H
H4A 0.532(3) 0.2184(19) 0.618(2) 0.092(11) Uiso d D 1 . . H
H3N 0.623(3) 0.1058(18) 0.520(2) 0.074(10) Uiso d D 1 . . H

loop_
_atom_site_aniso_label
_atom_site_aniso_U_11
_atom_site_aniso_U_22
_atom_site_aniso_U_33
_atom_site_aniso_U_12
_atom_site_aniso_U_13
_atom_site_aniso_U_23
Zn 0.0580(2) 0.03524(18) 0.0481(2) 0.00135(13) 0.01856(15) -0.00093(14)
Cl1 0.0750(5) 0.0420(4) 0.0710(5) -0.0115(3) 0.0243(4) -0.0052(3)
Cl2 0.0644(5) 0.0443(4) 0.0640(5) 0.0068(3) 0.0081(4) -0.0025(3)
Cl3 0.0809(5) 0.0539(4) 0.0505(5) -0.0042(4) 0.0286(4) -0.0020(3)
C1 0.0545(14) 0.0474(13) 0.0520(15) 0.0016(11) 0.0159(12) 0.0009(12)
C2 0.0548(14) 0.0650(15) 0.0512(15) 0.0075(12) 0.0151(12) -0.0043(13)
C3 0.0668(16) 0.0614(15) 0.0590(17) 0.0181(13) 0.0120(13) -0.0149(14)
C4 0.0714(16) 0.0439(13) 0.0628(17) 0.0088(12) 0.0092(13) -0.0087(13)
C5 0.0539(13) 0.0356(12) 0.0523(14) 0.0018(11) 0.0093(12) -0.0042(11)
C6 0.080(2) 0.110(3) 0.065(2) 0.0131(19) 0.0340(18) 0.000(2)
C7 0.0627(15) 0.0516(14) 0.0613(16) 0.0018(12) 0.0052(13) -0.0035(13)
C8 0.0523(14) 0.0691(15) 0.0555(15) 0.0026(12) 0.0081(12) -0.0001(13)
C9 0.0546(15) 0.0628(15) 0.0592(16) -0.0064(12) 0.0136(13) 0.0120(13)
C10 0.0572(15) 0.0473(13) 0.0599(16) -0.0058(12) 0.0103(12) 0.0083(12)
C11 0.0528(13) 0.0447(13) 0.0532(15) -0.0056(11) 0.0094(12) 0.0034(12)
C12 0.072(2) 0.114(3) 0.074(2) 0.014(2) 0.0209(18) -0.010(2)
N1 0.0490(11) 0.0348(10) 0.0472(12) 0.0019(9) 0.0141(9) -0.0013(9)
N2 0.0856(19) 0.0357(14) 0.0727(19) -0.0077(12) 0.0320(15) 0.0017(13)
N3 0.0613(13) 0.0437(12) 0.0591(14) -0.0082(11) 0.0119(11) 0.0058(11)
N4 0.0740(17) 0.0548(16) 0.0654(18) -0.0058(13) 0.0264(14) -0.0006(14)

loop_
_atom_type_symbol
_atom_type_description
_atom_type_scat_dispersion_real
_atom_type_scat_dispersion_imag
_atom_type_scat_source
C C 0.0033 0.0016 'International Tables Vol C Tables 4.2.6.8 and 6.1.1.4'
H H 0.0000 0.0000 'International Tables Vol C Tables 4.2.6.8 and 6.1.1.4'
N N 0.0061 0.0033 'International Tables Vol C Tables 4.2.6.8 and 6.1.1.4'
Zn Zn 0.2839 1.4301 'International Tables Vol C Tables 4.2.6.8 and 6.1.1.4'
Cl Cl 0.1484 0.1585 'International Tables Vol C Tables 4.2.6.8 and 6.1.1.4'

loop_
_geom_angle_atom_site_label_1
_geom_angle_atom_site_label_2
_geom_angle_atom_site_label_3
_geom_angle
N1 Zn Cl1 105.31(6)
N1 Zn Cl3 113.59(7)
Cl1 Zn Cl3 107.58(4)
N1 Zn Cl2 105.33(6)
Cl1 Zn Cl2 113.70(4)
Cl3 Zn Cl2 111.30(4)
N1 C1 C2 125.2(3)
N1 C1 H1 117.4
C2 C1 H1 117.4
C1 C2 C3 115.8(3)
C1 C2 C6 121.5(3)
C3 C2 C6 122.7(3)
C4 C3 C2 120.8(3)
C4 C3 H3 119.6
C2 C3 H3 119.6
C3 C4 C5 120.2(3)
C3 C4 H4 119.9
C5 C4 H4 119.9
N1 C5 N2 118.1(2)
N1 C5 C4 120.1(3)
N2 C5 C4 121.8(3)
C2 C6 H6A 109.5
C2 C6 H6B 109.5
H6A C6 H6B 109.5
C2 C6 H6C 109.5
H6A C6 H6C 109.5
H6B C6 H6C 109.5
C8 C7 N3 121.7(3)
C8 C7 H7 119.2
N3 C7 H7 119.2
C7 C8 C9 116.1(3)
C7 C8 C12 121.8(3)
C9 C8 C12 122.0(3)
C10 C9 C8 122.2(3)
C10 C9 H9 118.9
C8 C9 H9 118.9
C9 C10 C11 119.9(3)
C9 C10 H10 120.0
C11 C10 H10 120.0
N4 C11 N3 119.6(3)
N4 C11 C10 123.7(3)
N3 C11 C10 116.7(3)
C8 C12 H12A 109.5
C8 C12 H12B 109.5
H12A C12 H12B 109.5
C8 C12 H12C 109.5
H12A C12 H12C 109.5
H12B C12 H12C 109.5
C5 N1 C1 118.1(2)
C5 N1 Zn 125.85(18)
C1 N1 Zn 115.96(16)
C5 N2 H2B 117(2)
C5 N2 H2A 120.3(17)
H2B N2 H2A 119(3)
C11 N3 C7 123.3(3)
C11 N3 H3N 115(2)
C7 N3 H3N 122(2)
C11 N4 H4B 122(2)
C11 N4 H4A 124.4(19)
H4B N4 H4A 110(3)

loop_
_geom_bond_atom_site_label_1
_geom_bond_atom_site_label_2
_geom_bond_site_symmetry_2
_geom_bond_distance
_geom_bond_publ_flag
Zn N1 . 2.037(2) yes
Zn Cl1 . 2.2558(9) yes
Zn Cl3 . 2.2597(11) yes
Zn Cl2 . 2.2617(12) yes
C1 N1 . 1.351(3) yes
C1 C2 . 1.364(4) yes
C1 H1 . 0.9300 ?
C2 C3 . 1.394(4) yes
C2 C6 . 1.498(4) yes
C3 C4 . 1.352(4) yes
C3 H3 . 0.9300 ?
C4 C5 . 1.401(4) yes
C4 H4 . 0.9300 ?
C5 N1 . 1.342(3) yes
C5 N2 . 1.347(4) yes
C6 H6A . 0.9600 ?
C6 H6B . 0.9600 ?
C6 H6C . 0.9600 ?
C7 C8 . 1.347(4) yes
C7 N3 . 1.349(4) yes
C7 H7 . 0.9300 ?
C8 C9 . 1.399(4) yes
C8 C12 . 1.504(4) yes
C9 C10 . 1.351(4) yes
C9 H9 . 0.9300 ?
C10 C11 . 1.398(4) yes
C10 H10 . 0.9300 ?
C11 N4 . 1.329(4) yes
C11 N3 . 1.342(3) yes
C12 H12A . 0.9600 ?
C12 H12B . 0.9600 ?
C12 H12C . 0.9600 ?
N2 H2B . 0.873(19) ?
N2 H2A . 0.955(18) ?
N3 H3N . 0.864(18) ?
N4 H4B . 0.905(19) ?
N4 H4A . 0.963(19) ?

loop_
_geom_hbond_atom_site_label_D
_geom_hbond_atom_site_label_H
_geom_hbond_atom_site_label_A
_geom_hbond_site_symmetry_A
_geom_hbond_distance_DH
_geom_hbond_distance_HA
_geom_hbond_distance_DA
_geom_hbond_angle_DHA
_geom_hbond_publ_flag
N2 H2A Cl3 . 0.955(18) 2.38(2) 3.301(3) 162(2) yes
N2 H2B Cl2 2_646 0.873(19) 2.47(2) 3.335(3) 174(3) yes
N3 H3N Cl3 2_646 0.864(18) 2.65(2) 3.279(3) 131(2) yes
N4 H4B Cl2 . 0.905(19) 2.45(2) 3.322(3) 162(3) yes
N4 H4A Cl1 2_646 0.963(19) 2.37(2) 3.315(3) 168(3) yes
C9 H9 Cl1 3_766 0.93 2.88 3.770(3) 162 yes

loop_
_geom_torsion_atom_site_label_1
_geom_torsion_atom_site_label_2
_geom_torsion_atom_site_label_3
_geom_torsion_atom_site_label_4
_geom_torsion
N1 C1 C2 C3 -1.0(4)
N1 C1 C2 C6 179.2(3)
C1 C2 C3 C4 0.9(4)
C6 C2 C3 C4 -179.2(3)
C2 C3 C4 C5 -0.7(5)
C3 C4 C5 N1 0.4(4)
C3 C4 C5 N2 179.4(3)
N3 C7 C8 C9 -1.0(4)
N3 C7 C8 C12 178.1(3)
C7 C8 C9 C10 1.0(4)
C12 C8 C9 C10 -178.0(3)
C8 C9 C10 C11 0.2(4)
C9 C10 C11 N4 179.9(3)
C9 C10 C11 N3 -1.5(4)
N2 C5 N1 C1 -179.4(3)
C4 C5 N1 C1 -0.4(4)
N2 C5 N1 Zn -3.5(4)
C4 C5 N1 Zn 175.5(2)
C2 C1 N1 C5 0.7(4)
C2 C1 N1 Zn -175.5(2)
Cl1 Zn N1 C5 145.78(19)
Cl3 Zn N1 C5 28.3(2)
Cl2 Zn N1 C5 -93.7(2)
Cl1 Zn N1 C1 -38.3(2)
Cl3 Zn N1 C1 -155.77(17)
Cl2 Zn N1 C1 82.18(19)
N4 C11 N3 C7 -179.7(3)
C10 C11 N3 C7 1.7(4)
C8 C7 N3 C11 -0.4(4)
